data_7153410
loop_
_publ_author_name
'Maeda, Hiromitsu'
'Takayama, Mayumi'
'Kobayashi, Kazuki'
'Shinmori, Hideyuki'

_publ_section_title
;
 Modification at a boron unit: tuning electronic and optical properties of
 pi-conjugated acyclic anion receptors.
;
_journal_issue 19
_journal_name_full 'Organic &amp; biomolecular chemistry'
_journal_page_first 4308
_journal_page_last 4315
_journal_paper_doi 10.1039/c0ob00044b
_journal_volume 8
_journal_year 2010
_chemical_formula_sum 'C37 H37 B N2 O4'
_chemical_formula_weight 584.50
_chemical_name_systematic
;
?
;
_space_group_IT_number 2
_symmetry_cell_setting triclinic
_symmetry_Int_Tables_number 2
_symmetry_space_group_name_Hall '-P 1'
_symmetry_space_group_name_H-M 'P -1'
_atom_sites_solution_hydrogens geom
_atom_sites_solution_primary direct
_atom_sites_solution_secondary difmap
_audit_creation_method SHELXL-97
_cell_angle_alpha 70.802(18)
_cell_angle_beta 82.598(16)
_cell_angle_gamma 67.874(15)
_cell_formula_units_Z 2
_cell_length_a 9.420(4)
_cell_length_b 12.575(5)
_cell_length_c 14.778(6)
_cell_measurement_temperature 123(2)
_cell_volume 1531.4(11)
_computing_structure_refinement 'SHELXL-97 (Sheldrick, 1997)'
_computing_structure_solution 'SHELXS-97 (Sheldrick, 1990)'
_diffrn_ambient_temperature 123(2)
_diffrn_detector_area_resol_mean 10.00
_diffrn_measured_fraction_theta_full 0.997
_diffrn_measured_fraction_theta_max 0.997
_diffrn_measurement_device_type 'Rigaku RAXIS-RAPID'
_diffrn_measurement_method \w
_diffrn_radiation_monochromator graphite
_diffrn_radiation_source 'fine-focus sealed tube'
_diffrn_radiation_type MoK\a
_diffrn_radiation_wavelength 0.71075
_diffrn_reflns_av_R_equivalents 0.0265
_diffrn_reflns_av_sigmaI/netI 0.0325
_diffrn_reflns_limit_h_max 10
_diffrn_reflns_limit_h_min -10
_diffrn_reflns_limit_k_max 14
_diffrn_reflns_limit_k_min -13
_diffrn_reflns_limit_l_max 16
_diffrn_reflns_limit_l_min -16
_diffrn_reflns_number 10363
_diffrn_reflns_theta_full 23.50
_diffrn_reflns_theta_max 23.50
_diffrn_reflns_theta_min 3.09
_exptl_absorpt_coefficient_mu 0.082
_exptl_absorpt_correction_T_max 0.9720
_exptl_absorpt_correction_T_min 0.9604
_exptl_absorpt_correction_type none
_exptl_crystal_colour red
_exptl_crystal_density_diffrn 1.268
_exptl_crystal_density_method 'not measured'
_exptl_crystal_description prism
_exptl_crystal_F_000 620
_exptl_crystal_size_max 0.50
_exptl_crystal_size_mid 0.45
_exptl_crystal_size_min 0.35
_refine_diff_density_max 1.134
_refine_diff_density_min -0.565
_refine_diff_density_rms 0.047
_refine_ls_extinction_method none
_refine_ls_goodness_of_fit_ref 1.340
_refine_ls_hydrogen_treatment constr
_refine_ls_matrix_type full
_refine_ls_number_parameters 401
_refine_ls_number_reflns 4518
_refine_ls_number_restraints 6
_refine_ls_restrained_S_all 1.427
_refine_ls_R_factor_all 0.0546
_refine_ls_R_factor_gt 0.0470
_refine_ls_shift/su_max 0.000
_refine_ls_shift/su_mean 0.000
_refine_ls_structure_factor_coef Fsqd
_refine_ls_weighting_details 'calc w=1/[\s^2^(Fo^2^)+(0.1000P)^2^+0.0000P] where P=(Fo^2^+2Fc^2^)/3'
_refine_ls_weighting_scheme calc
_refine_ls_wR_factor_gt 0.1553
_refine_ls_wR_factor_ref 0.1640
_reflns_number_gt 3893
_reflns_number_total 4518
_reflns_threshold_expression >2sigma(I)
_cod_data_source_file c0ob00044b.txt
_cod_data_source_block 1201mae
_cod_original_sg_symbol_H-M 'P - 1'
_cod_database_code 7153410

loop_
_symmetry_equiv_pos_as_xyz
'x, y, z'
'-x, -y, -z'

loop_
_atom_site_label
_atom_site_type_symbol
_atom_site_fract_x
_atom_site_fract_y
_atom_site_fract_z
_atom_site_U_iso_or_equiv
_atom_site_adp_type
_atom_site_occupancy
_atom_site_symmetry_multiplicity
_atom_site_calc_flag
_atom_site_refinement_flags
O3 O 0.05532(15) 0.08922(13) 0.28102(10) 0.0212(4) Uani 1 1 d .
O1 O -0.11824(15) 0.24342(12) 0.34794(9) 0.0209(4) Uani 1 1 d .
O4 O 0.15197(15) 0.15254(13) 0.38953(10) 0.0206(4) Uani 1 1 d .
O2 O 0.06533(15) 0.28739(13) 0.23307(10) 0.0208(4) Uani 1 1 d .
N1 N 0.28573(18) -0.07903(16) 0.61382(12) 0.0194(4) Uani 1 1 d .
H1 H 0.2507 -0.1366 0.6192 0.023 Uiso 1 1 calc R
N2 N 0.0081(2) -0.06437(16) 0.21665(12) 0.0223(4) Uani 1 1 d .
H2 H -0.0210 0.0113 0.1802 0.027 Uiso 1 1 calc R
C7 C 0.1482(2) -0.04452(19) 0.43243(14) 0.0192(5) Uani 1 1 d .
H3 H 0.1624 -0.1201 0.4798 0.023 Uiso 1 1 calc R
C8 C 0.1846(2) 0.04340(18) 0.45269(14) 0.0186(5) Uani 1 1 d .
C9 C 0.0915(2) -0.02134(19) 0.34343(14) 0.0182(5) Uani 1 1 d .
C10 C 0.3069(2) -0.2236(2) 0.82597(15) 0.0237(5) Uani 1 1 d .
H4 H 0.2057 -0.1955 0.8028 0.028 Uiso 1 1 calc R
C11 C 0.3707(2) -0.07782(19) 0.68064(14) 0.0204(5) Uani 1 1 d .
C12 C 0.2623(2) 0.02387(19) 0.53587(14) 0.0187(5) Uani 1 1 d .
C13 C 0.0700(2) -0.10586(18) 0.30657(14) 0.0190(5) Uani 1 1 d .
C14 C 0.0536(2) -0.26096(19) 0.26799(15) 0.0211(5) Uani 1 1 d .
C15 C 0.4135(2) -0.17536(19) 0.77136(14) 0.0215(5) Uani 1 1 d .
C1 C -0.1793(2) 0.35756(19) 0.28582(15) 0.0219(5) Uani 1 1 d .
C2 C -0.1054(3) 0.4914(2) 0.14628(15) 0.0252(5) Uani 1 1 d .
H5 H -0.0312 0.5085 0.0996 0.030 Uiso 1 1 calc R
C3 C -0.0713(2) 0.38329(19) 0.21794(15) 0.0203(5) Uani 1 1 d .
C16 C -0.0724(2) -0.1322(2) 0.10070(15) 0.0254(5) Uani 1 1 d .
C17 C 0.3479(3) -0.3118(2) 0.91346(16) 0.0279(5) Uani 1 1 d .
H6 H 0.2751 -0.3448 0.9497 0.033 Uiso 1 1 calc R
C4 C -0.3266(3) 0.4386(2) 0.28450(17) 0.0281(5) Uani 1 1 d .
H7 H -0.4009 0.4203 0.3306 0.034 Uiso 1 1 calc R
C18 C -0.0022(2) -0.15598(19) 0.19172(15) 0.0217(5) Uani 1 1 d .
C32 C 0.3534(2) 0.20686(19) 0.49033(15) 0.0234(5) Uani 1 1 d .
H8 H 0.3637 0.2047 0.4234 0.028 Uiso 1 1 calc R
H9 H 0.4486 0.2121 0.5069 0.028 Uiso 1 1 calc R
C19 C 0.0988(2) -0.23027(19) 0.34068(15) 0.0199(5) Uani 1 1 d .
C20 C 0.4046(2) 0.02809(19) 0.64598(15) 0.0207(5) Uani 1 1 d .
C21 C 0.3373(2) 0.09172(19) 0.55506(14) 0.0204(5) Uani 1 1 d .
C36 C 0.1670(2) -0.3163(2) 0.43500(15) 0.0248(5) Uani 1 1 d .
H10 H 0.1415 -0.3896 0.4489 0.030 Uiso 1 1 calc R
H11 H 0.1204 -0.2785 0.4860 0.030 Uiso 1 1 calc R
C30 C 0.0568(2) -0.38405(19) 0.27506(16) 0.0248(5) Uani 1 1 d .
H12 H -0.0218 -0.3745 0.2316 0.030 Uiso 1 1 calc R
H13 H 0.0283 -0.4224 0.3412 0.030 Uiso 1 1 calc R
C22 C -0.0239(3) -0.2161(2) 0.05049(16) 0.0286(5) Uani 1 1 d .
H14 H 0.0596 -0.2893 0.0740 0.034 Uiso 1 1 calc R
C23 C 0.4951(3) -0.3522(2) 0.94857(17) 0.0316(6) Uani 1 1 d .
H15 H 0.5216 -0.4097 1.0101 0.038 Uiso 1 1 calc R
C5 C -0.2539(3) 0.5751(2) 0.14506(16) 0.0296(6) Uani 1 1 d .
H16 H -0.2811 0.6514 0.0971 0.036 Uiso 1 1 calc R
C24 C 0.6023(3) -0.3084(2) 0.89383(16) 0.0299(6) Uani 1 1 d .
H17 H 0.7041 -0.3382 0.9165 0.036 Uiso 1 1 calc R
C34 C 0.4938(3) 0.0674(2) 0.69778(17) 0.0303(6) Uani 1 1 d .
H18 H 0.5737 0.0895 0.6537 0.036 Uiso 1 1 calc R
H19 H 0.5468 -0.0023 0.7525 0.036 Uiso 1 1 calc R
C25 C 0.5623(2) -0.2210(2) 0.80581(15) 0.0257(5) Uani 1 1 d .
H20 H 0.6374 -0.1918 0.7684 0.031 Uiso 1 1 calc R
C26 C -0.2167(3) -0.0890(3) -0.06789(17) 0.0395(7) Uani 1 1 d .
H21 H -0.2670 -0.0750 -0.1247 0.047 Uiso 1 1 calc R
C6 C -0.3619(3) 0.5490(2) 0.21224(17) 0.0320(6) Uani 1 1 d .
H22 H -0.4623 0.6075 0.2092 0.038 Uiso 1 1 calc R
C37 C 0.3408(3) -0.3525(2) 0.43731(18) 0.0358(6) Uani 1 1 d .
H23 H 0.3877 -0.3900 0.3869 0.054 Uiso 1 1 calc R
H24 H 0.3794 -0.4101 0.4999 0.054 Uiso 1 1 calc R
H25 H 0.3667 -0.2808 0.4266 0.054 Uiso 1 1 calc R
C27 C -0.0956(3) -0.1942(2) -0.03294(16) 0.0336(6) Uani 1 1 d .
H26 H -0.0608 -0.2523 -0.0664 0.040 Uiso 1 1 calc R
C28 C -0.1931(3) -0.0249(2) 0.06303(18) 0.0401(7) Uani 1 1 d .
H27 H -0.2264 0.0347 0.0951 0.048 Uiso 1 1 calc R
C31 C 0.2112(3) -0.4682(2) 0.25017(19) 0.0354(6) Uani 1 1 d .
H28 H 0.2403 -0.4316 0.1845 0.053 Uiso 1 1 calc R
H29 H 0.2033 -0.5455 0.2552 0.053 Uiso 1 1 calc R
H30 H 0.2892 -0.4816 0.2948 0.053 Uiso 1 1 calc R
B1 B 0.0413(3) 0.1922(2) 0.31335(17) 0.0198(5) Uani 1 1 d .
C33 C 0.2193(3) 0.3193(2) 0.4965(2) 0.0471(7) Uani 1 1 d .
H31 H 0.1291 0.3243 0.4665 0.071 Uiso 1 1 calc R
H32 H 0.2457 0.3908 0.4631 0.071 Uiso 1 1 calc R
H33 H 0.1965 0.3152 0.5639 0.071 Uiso 1 1 calc R
C29 C -0.2651(3) -0.0037(3) -0.02002(19) 0.0497(8) Uani 1 1 d .
H34 H -0.3481 0.0697 -0.0444 0.060 Uiso 1 1 calc R
C35 C 0.4029(4) 0.1707(4) 0.7347(3) 0.0755(10) Uani 1 1 d U
H35 H 0.3728 0.2455 0.6810 0.113 Uiso 1 1 calc R
H36 H 0.4652 0.1768 0.7797 0.113 Uiso 1 1 calc R
H37 H 0.3109 0.1576 0.7676 0.113 Uiso 1 1 calc R

loop_
_atom_site_aniso_label
_atom_site_aniso_U_11
_atom_site_aniso_U_22
_atom_site_aniso_U_33
_atom_site_aniso_U_23
_atom_site_aniso_U_13
_atom_site_aniso_U_12
O3 0.0268(8) 0.0172(8) 0.0189(8) -0.0038(7) -0.0075(6) -0.0063(6)
O1 0.0242(8) 0.0171(8) 0.0190(8) -0.0016(6) -0.0030(6) -0.0072(6)
O4 0.0261(8) 0.0181(8) 0.0187(8) -0.0037(6) -0.0067(6) -0.0088(6)
O2 0.0227(7) 0.0196(8) 0.0187(8) -0.0036(6) -0.0030(6) -0.0072(6)
N1 0.0217(9) 0.0185(10) 0.0185(9) -0.0050(8) -0.0048(7) -0.0068(8)
N2 0.0290(9) 0.0168(10) 0.0199(9) -0.0033(8) -0.0088(8) -0.0062(8)
C7 0.0209(10) 0.0167(11) 0.0185(11) -0.0036(9) -0.0012(9) -0.0061(9)
C8 0.0172(10) 0.0177(11) 0.0176(11) -0.0045(9) -0.0009(8) -0.0032(8)
C9 0.0163(10) 0.0188(11) 0.0195(11) -0.0066(9) -0.0001(8) -0.0056(8)
C10 0.0232(10) 0.0255(12) 0.0240(12) -0.0103(10) -0.0055(9) -0.0064(9)
C11 0.0188(10) 0.0224(12) 0.0195(11) -0.0093(10) -0.0039(9) -0.0029(9)
C12 0.0186(10) 0.0187(11) 0.0173(10) -0.0049(9) -0.0029(8) -0.0047(9)
C13 0.0205(10) 0.0198(12) 0.0168(11) -0.0058(9) -0.0029(9) -0.0062(9)
C14 0.0219(10) 0.0212(12) 0.0208(11) -0.0077(10) -0.0014(9) -0.0071(9)
C15 0.0251(11) 0.0211(12) 0.0176(11) -0.0079(9) -0.0043(9) -0.0046(9)
C1 0.0292(11) 0.0154(11) 0.0199(11) -0.0024(9) -0.0078(9) -0.0067(9)
C2 0.0338(12) 0.0229(12) 0.0206(11) -0.0034(10) -0.0051(10) -0.0132(10)
C3 0.0230(11) 0.0190(12) 0.0205(11) -0.0078(9) -0.0056(9) -0.0060(9)
C16 0.0320(12) 0.0286(13) 0.0203(11) -0.0071(10) -0.0020(10) -0.0157(10)
C17 0.0315(12) 0.0293(13) 0.0224(12) -0.0049(10) -0.0011(10) -0.0125(10)
C4 0.0286(12) 0.0271(13) 0.0288(12) -0.0093(11) -0.0021(10) -0.0088(10)
C18 0.0252(11) 0.0216(12) 0.0217(11) -0.0101(10) -0.0020(9) -0.0084(9)
C32 0.0249(11) 0.0251(12) 0.0236(12) -0.0067(10) -0.0052(9) -0.0114(10)
C19 0.0196(10) 0.0201(12) 0.0205(11) -0.0077(9) -0.0022(9) -0.0056(9)
C20 0.0212(10) 0.0190(11) 0.0216(11) -0.0063(9) -0.0067(9) -0.0046(9)
C21 0.0186(10) 0.0201(12) 0.0213(11) -0.0074(9) -0.0016(9) -0.0042(9)
C36 0.0340(12) 0.0193(12) 0.0220(12) -0.0064(10) -0.0035(10) -0.0092(10)
C30 0.0317(12) 0.0204(12) 0.0249(12) -0.0084(10) -0.0039(10) -0.0096(10)
C22 0.0352(12) 0.0298(13) 0.0247(12) -0.0100(11) 0.0015(10) -0.0150(11)
C23 0.0403(13) 0.0274(13) 0.0234(12) -0.0012(10) -0.0127(10) -0.0097(11)
C5 0.0398(13) 0.0188(12) 0.0269(12) -0.0007(10) -0.0115(10) -0.0086(10)
C24 0.0282(12) 0.0303(14) 0.0287(13) -0.0045(11) -0.0133(10) -0.0073(10)
C34 0.0346(12) 0.0276(13) 0.0318(13) -0.0093(11) -0.0162(10) -0.0090(11)
C25 0.0255(11) 0.0281(13) 0.0244(12) -0.0072(11) -0.0035(9) -0.0101(10)
C26 0.0545(16) 0.0511(17) 0.0221(13) -0.0074(12) -0.0103(12) -0.0288(14)
C6 0.0302(12) 0.0240(13) 0.0360(14) -0.0076(11) -0.0098(11) -0.0017(10)
C37 0.0353(13) 0.0288(14) 0.0365(14) -0.0121(12) -0.0149(11) 0.0023(11)
C27 0.0465(14) 0.0443(16) 0.0217(12) -0.0141(12) 0.0016(11) -0.0260(13)
C28 0.0530(16) 0.0320(15) 0.0330(14) -0.0119(12) -0.0164(12) -0.0060(13)
C31 0.0412(14) 0.0263(14) 0.0405(14) -0.0174(12) -0.0039(12) -0.0067(11)
B1 0.0250(12) 0.0178(13) 0.0168(12) -0.0037(10) -0.0036(10) -0.0079(10)
C33 0.0623(18) 0.0217(14) 0.0446(16) -0.0050(12) 0.0113(14) -0.0094(13)
C29 0.0595(18) 0.0461(18) 0.0362(15) -0.0103(14) -0.0260(14) -0.0048(14)
C35 0.0626(17) 0.115(2) 0.094(2) -0.0780(19) 0.0137(15) -0.0448(17)

loop_
_atom_type_symbol
_atom_type_description
_atom_type_scat_dispersion_real
_atom_type_scat_dispersion_imag
_atom_type_scat_source
C C 0.0033 0.0016 'International Tables Vol C Tables 4.2.6.8 and 6.1.1.4'
H H 0.0000 0.0000 'International Tables Vol C Tables 4.2.6.8 and 6.1.1.4'
B B 0.0013 0.0007 'International Tables Vol C Tables 4.2.6.8 and 6.1.1.4'
N N 0.0061 0.0033 'International Tables Vol C Tables 4.2.6.8 and 6.1.1.4'
O O 0.0106 0.0060 'International Tables Vol C Tables 4.2.6.8 and 6.1.1.4'

loop_
_geom_angle_atom_site_label_1
_geom_angle_atom_site_label_2
_geom_angle_atom_site_label_3
_geom_angle
C9 O3 B1 120.11(16)
C1 O1 B1 105.72(15)
C8 O4 B1 119.82(16)
C3 O2 B1 106.73(16)
C11 N1 C12 109.86(17)
C11 N1 H1 125.1
C12 N1 H1 125.1
C18 N2 C13 110.79(18)
C18 N2 H2 124.6
C13 N2 H2 124.6
C9 C7 C8 120.0(2)
C9 C7 H3 120.0
C8 C7 H3 120.0
O4 C8 C7 119.84(19)
O4 C8 C12 115.49(18)
C7 C8 C12 124.6(2)
O3 C9 C7 119.74(18)
O3 C9 C13 113.32(18)
C7 C9 C13 126.9(2)
C17 C10 C15 120.5(2)
C17 C10 H4 119.8
C15 C10 H4 119.8
N1 C11 C20 108.11(18)
N1 C11 C15 122.17(19)
C20 C11 C15 129.72(18)
N1 C12 C21 107.30(18)
N1 C12 C8 122.22(18)
C21 C12 C8 130.3(2)
N2 C13 C19 106.90(18)
N2 C13 C9 118.19(19)
C19 C13 C9 134.91(19)
C18 C14 C19 107.76(19)
C18 C14 C30 126.52(19)
C19 C14 C30 125.63(19)
C25 C15 C10 118.4(2)
C25 C15 C11 120.23(19)
C10 C15 C11 121.38(19)
O1 C1 C4 127.78(19)
O1 C1 C3 110.44(18)
C4 C1 C3 121.7(2)
C3 C2 C5 117.1(2)
C3 C2 H5 121.4
C5 C2 H5 121.4
C2 C3 O2 127.57(19)
C2 C3 C1 121.68(19)
O2 C3 C1 110.74(18)
C22 C16 C28 117.9(2)
C22 C16 C18 121.7(2)
C28 C16 C18 120.4(2)
C10 C17 C23 120.2(2)
C10 C17 H6 119.9
C23 C17 H6 119.9
C1 C4 C6 116.9(2)
C1 C4 H7 121.6
C6 C4 H7 121.6
N2 C18 C14 107.51(18)
N2 C18 C16 120.57(19)
C14 C18 C16 131.79(19)
C21 C32 C33 113.67(18)
C21 C32 H8 108.8
C33 C32 H8 108.8
C21 C32 H9 108.8
C33 C32 H9 108.8
H8 C32 H9 107.7
C13 C19 C14 107.03(18)
C13 C19 C36 127.28(19)
C14 C19 C36 125.7(2)
C11 C20 C21 107.50(18)
C11 C20 C34 126.1(2)
C21 C20 C34 126.4(2)
C12 C21 C20 107.22(19)
C12 C21 C32 127.74(19)
C20 C21 C32 124.94(19)
C19 C36 C37 112.95(19)
C19 C36 H10 109.0
C37 C36 H10 109.0
C19 C36 H11 109.0
C37 C36 H11 109.0
H10 C36 H11 107.8
C14 C30 C31 114.46(18)
C14 C30 H12 108.6
C31 C30 H12 108.6
C14 C30 H13 108.6
C31 C30 H13 108.6
H12 C30 H13 107.6
C27 C22 C16 120.9(2)
C27 C22 H14 119.6
C16 C22 H14 119.6
C24 C23 C17 119.7(2)
C24 C23 H15 120.2
C17 C23 H15 120.2
C6 C5 C2 121.2(2)
C6 C5 H16 119.4
C2 C5 H16 119.4
C23 C24 C25 120.3(2)
C23 C24 H17 119.9
C25 C24 H17 119.9
C20 C34 C35 115.9(2)
C20 C34 H18 108.3
C35 C34 H18 108.3
C20 C34 H19 108.3
C35 C34 H19 108.3
H18 C34 H19 107.4
C24 C25 C15 120.9(2)
C24 C25 H20 119.6
C15 C25 H20 119.6
C27 C26 C29 119.6(2)
C27 C26 H21 120.2
C29 C26 H21 120.2
C5 C6 C4 121.4(2)
C5 C6 H22 119.3
C4 C6 H22 119.3
C36 C37 H23 109.5
C36 C37 H24 109.5
H23 C37 H24 109.5
C36 C37 H25 109.5
H23 C37 H25 109.5
H24 C37 H25 109.5
C26 C27 C22 120.5(2)
C26 C27 H26 119.8
C22 C27 H26 119.8
C29 C28 C16 121.0(2)
C29 C28 H27 119.5
C16 C28 H27 119.5
C30 C31 H28 109.5
C30 C31 H29 109.5
H28 C31 H29 109.5
C30 C31 H30 109.5
H28 C31 H30 109.5
H29 C31 H30 109.5
O2 B1 O4 110.92(17)
O2 B1 O3 109.73(17)
O4 B1 O3 109.83(17)
O2 B1 O1 106.24(17)
O4 B1 O1 110.69(16)
O3 B1 O1 109.36(17)
C32 C33 H31 109.5
C32 C33 H32 109.5
H31 C33 H32 109.5
C32 C33 H33 109.5
H31 C33 H33 109.5
H32 C33 H33 109.5
C28 C29 C26 120.1(3)
C28 C29 H34 120.0
C26 C29 H34 120.0
C34 C35 H35 109.5
C34 C35 H36 109.5
H35 C35 H36 109.5
C34 C35 H37 109.5
H35 C35 H37 109.5
H36 C35 H37 109.5

loop_
_geom_bond_atom_site_label_1
_geom_bond_atom_site_label_2
_geom_bond_distance
O3 C9 1.334(3)
O3 B1 1.477(3)
O1 C1 1.372(3)
O1 B1 1.491(3)
O4 C8 1.328(3)
O4 B1 1.465(3)
O2 C3 1.374(2)
O2 B1 1.447(3)
N1 C11 1.356(3)
N1 C12 1.386(3)
N1 H1 0.8800
N2 C18 1.358(3)
N2 C13 1.376(3)
N2 H2 0.8800
C7 C9 1.382(3)
C7 C8 1.400(3)
C7 H3 0.9500
C8 C12 1.416(3)
C9 C13 1.428(3)
C10 C17 1.383(3)
C10 C15 1.398(3)
C10 H4 0.9500
C11 C20 1.403(3)
C11 C15 1.466(3)
C12 C21 1.405(3)
C13 C19 1.404(3)
C14 C18 1.393(3)
C14 C19 1.414(3)
C14 C30 1.506(3)
C15 C25 1.392(3)
C1 C4 1.376(3)
C1 C3 1.385(3)
C2 C3 1.373(3)
C2 C5 1.397(3)
C2 H5 0.9500
C16 C22 1.391(3)
C16 C28 1.392(3)
C16 C18 1.467(3)
C17 C23 1.390(3)
C17 H6 0.9500
C4 C6 1.396(3)
C4 H7 0.9500
C32 C21 1.500(3)
C32 C33 1.521(3)
C32 H8 0.9900
C32 H9 0.9900
C19 C36 1.497(3)
C20 C21 1.406(3)
C20 C34 1.505(3)
C36 C37 1.526(3)
C36 H10 0.9900
C36 H11 0.9900
C30 C31 1.527(3)
C30 H12 0.9900
C30 H13 0.9900
C22 C27 1.379(3)
C22 H14 0.9500
C23 C24 1.375(3)
C23 H15 0.9500
C5 C6 1.380(3)
C5 H16 0.9500
C24 C25 1.384(3)
C24 H17 0.9500
C34 C35 1.492(4)
C34 H18 0.9900
C34 H19 0.9900
C25 H20 0.9500
C26 C27 1.372(4)
C26 C29 1.381(4)
C26 H21 0.9500
C6 H22 0.9500
C37 H23 0.9800
C37 H24 0.9800
C37 H25 0.9800
C27 H26 0.9500
C28 C29 1.379(4)
C28 H27 0.9500
C31 H28 0.9800
C31 H29 0.9800
C31 H30 0.9800
C33 H31 0.9800
C33 H32 0.9800
C33 H33 0.9800
C29 H34 0.9500
C35 H35 0.9800
C35 H36 0.9800
C35 H37 0.9800

loop_
_geom_torsion_atom_site_label_1
_geom_torsion_atom_site_label_2
_geom_torsion_atom_site_label_3
_geom_torsion_atom_site_label_4
_geom_torsion
B1 O4 C8 C7 17.5(3)
B1 O4 C8 C12 -165.26(17)
C9 C7 C8 O4 6.0(3)
C9 C7 C8 C12 -170.96(18)
B1 O3 C9 C7 -14.1(3)
B1 O3 C9 C13 167.82(17)
C8 C7 C9 O3 -7.6(3)
C8 C7 C9 C13 170.19(18)
C12 N1 C11 C20 -0.2(2)
C12 N1 C11 C15 179.83(17)
C11 N1 C12 C21 0.4(2)
C11 N1 C12 C8 176.27(17)
O4 C8 C12 N1 171.08(16)
C7 C8 C12 N1 -11.9(3)
O4 C8 C12 C21 -14.1(3)
C7 C8 C12 C21 162.9(2)
C18 N2 C13 C19 -0.7(2)
C18 N2 C13 C9 178.90(17)
O3 C9 C13 N2 -3.7(3)
C7 C9 C13 N2 178.34(18)
O3 C9 C13 C19 175.7(2)
C7 C9 C13 C19 -2.2(4)
C17 C10 C15 C25 2.0(3)
C17 C10 C15 C11 -177.06(18)
N1 C11 C15 C25 135.9(2)
C20 C11 C15 C25 -44.1(3)
N1 C11 C15 C10 -45.0(3)
C20 C11 C15 C10 135.0(2)
B1 O1 C1 C4 176.0(2)
B1 O1 C1 C3 -1.9(2)
C5 C2 C3 O2 179.28(19)
C5 C2 C3 C1 0.5(3)
B1 O2 C3 C2 -176.3(2)
B1 O2 C3 C1 2.6(2)
O1 C1 C3 C2 178.62(18)
C4 C1 C3 C2 0.5(3)
O1 C1 C3 O2 -0.4(2)
C4 C1 C3 O2 -178.48(19)
C15 C10 C17 C23 0.9(3)
O1 C1 C4 C6 -178.7(2)
C3 C1 C4 C6 -0.9(3)
C13 N2 C18 C14 0.5(2)
C13 N2 C18 C16 176.75(18)
C19 C14 C18 N2 -0.1(2)
C30 C14 C18 N2 176.45(19)
C19 C14 C18 C16 -175.8(2)
C30 C14 C18 C16 0.8(4)
C22 C16 C18 N2 148.1(2)
C28 C16 C18 N2 -33.3(3)
C22 C16 C18 C14 -36.7(3)
C28 C16 C18 C14 141.9(3)
N2 C13 C19 C14 0.6(2)
C9 C13 C19 C14 -178.9(2)
N2 C13 C19 C36 179.54(19)
C9 C13 C19 C36 0.0(4)
C18 C14 C19 C13 -0.3(2)
C30 C14 C19 C13 -176.91(18)
C18 C14 C19 C36 -179.26(18)
C30 C14 C19 C36 4.1(3)
N1 C11 C20 C21 -0.2(2)
C15 C11 C20 C21 179.84(19)
N1 C11 C20 C34 178.65(19)
C15 C11 C20 C34 -1.4(3)
N1 C12 C21 C20 -0.5(2)
C8 C12 C21 C20 -175.9(2)
N1 C12 C21 C32 176.11(18)
C8 C12 C21 C32 0.7(3)
C11 C20 C21 C12 0.4(2)
C34 C20 C21 C12 -178.38(19)
C11 C20 C21 C32 -176.33(18)
C34 C20 C21 C32 4.9(3)
C33 C32 C21 C12 86.4(3)
C33 C32 C21 C20 -97.5(3)
C13 C19 C36 C37 -77.9(3)
C14 C19 C36 C37 100.8(2)
C18 C14 C30 C31 99.0(2)
C19 C14 C30 C31 -85.0(3)
C28 C16 C22 C27 -1.3(3)
C18 C16 C22 C27 177.3(2)
C10 C17 C23 C24 -3.2(3)
C3 C2 C5 C6 -1.0(3)
C17 C23 C24 C25 2.6(4)
C11 C20 C34 C35 -107.7(3)
C21 C20 C34 C35 70.9(3)
C23 C24 C25 C15 0.4(3)
C10 C15 C25 C24 -2.7(3)
C11 C15 C25 C24 176.40(19)
C2 C5 C6 C4 0.6(3)
C1 C4 C6 C5 0.3(3)
C29 C26 C27 C22 1.2(4)
C16 C22 C27 C26 -0.2(4)
C22 C16 C28 C29 1.8(4)
C18 C16 C28 C29 -176.9(2)
C3 O2 B1 O4 -123.97(17)
C3 O2 B1 O3 114.49(17)
C3 O2 B1 O1 -3.6(2)
C8 O4 B1 O2 -157.21(16)
C8 O4 B1 O3 -35.7(2)
C8 O4 B1 O1 85.1(2)
C9 O3 B1 O2 156.28(16)
C9 O3 B1 O4 34.1(2)
C9 O3 B1 O1 -87.6(2)
C1 O1 B1 O2 3.4(2)
C1 O1 B1 O4 123.90(17)
C1 O1 B1 O3 -114.96(18)
C16 C28 C29 C26 -0.7(4)
C27 C26 C29 C28 -0.8(4)
